data_7250669
loop_
_publ_author_name
'Tominaga, Masahide'
'Kamada, Ryusei'
'Hyodo, Tadashi'
'Yamaguchi, Kentaro'

_publ_section_title
;
 Co-crystals built from macrocycles with pyromellitic diimides and
 naphthalene derivatives: transformation of a binary co-crystal solvate to
 a solvate through solvent exchange
;
_journal_issue 29
_journal_name_full CrystEngComm
_journal_page_first 5003
_journal_page_last 5009
_journal_paper_doi 10.1039/D5CE00462D
_journal_volume 27
_journal_year 2025
_chemical_formula_sum 'C58 H52 Cl12 N4 O10'
_chemical_formula_weight 1390.43
_space_group_crystal_system monoclinic
_space_group_IT_number 14
_space_group_name_Hall '-P 2ybc'
_space_group_name_H-M_alt 'P 1 21/c 1'
_atom_sites_solution_hydrogens geom
_audit_creation_method SHELXL-2018/3
_audit_update_record
;
2024-10-08 deposited with the CCDC.	2025-07-02 downloaded from the CCDC.
;
_cell_angle_alpha 90
_cell_angle_beta 97.683(3)
_cell_angle_gamma 90
_cell_formula_units_Z 4
_cell_length_a 9.3975(6)
_cell_length_b 23.0975(14)
_cell_length_c 27.7307(17)
_cell_measurement_reflns_used 9742
_cell_measurement_temperature 100(2)
_cell_measurement_theta_max 78.44
_cell_measurement_theta_min 3.61
_cell_volume 5965.2(6)
_computing_cell_refinement 'SAINT (Bruker AXS, 2015)'
_computing_data_collection 'APEX3 (Bruker AXS, 2015)'
_computing_data_reduction 'SAINT (Bruker AXS, 2015)'
_computing_molecular_graphics 'ORTEP-3 for Windows (Farrugia, 1997)'
_computing_publication_material 'SHELXLE (H\"ubschle et al., 2011)'
_computing_structure_refinement 'SHELXL-2018/3 (Sheldrick, 2018)'
_computing_structure_solution 'SHELXT 2014/5 (Sheldrick, 2015)'
_diffrn_ambient_temperature 100(2)
_diffrn_detector_area_resol_mean 10.24
_diffrn_measured_fraction_theta_full 0.999
_diffrn_measured_fraction_theta_max 0.975
_diffrn_measurement_device_type 'BrukerD8 goniometer'
_diffrn_measurement_method 'omega and phi scans'
_diffrn_radiation_type CuK\a
_diffrn_radiation_wavelength 1.54178
_diffrn_reflns_av_R_equivalents 0.0640
_diffrn_reflns_av_unetI/netI 0.0366
_diffrn_reflns_Laue_measured_fraction_full 0.999
_diffrn_reflns_Laue_measured_fraction_max 0.975
_diffrn_reflns_limit_h_max 11
_diffrn_reflns_limit_h_min -10
_diffrn_reflns_limit_k_max 29
_diffrn_reflns_limit_k_min -28
_diffrn_reflns_limit_l_max 35
_diffrn_reflns_limit_l_min -34
_diffrn_reflns_number 76857
_diffrn_reflns_point_group_measured_fraction_full 0.999
_diffrn_reflns_point_group_measured_fraction_max 0.975
_diffrn_reflns_theta_full 67.679
_diffrn_reflns_theta_max 78.940
_diffrn_reflns_theta_min 2.499
_diffrn_source 'rotating-anode X-ray tube'
_exptl_absorpt_coefficient_mu 5.623
_exptl_absorpt_correction_T_max 0.9514
_exptl_absorpt_correction_T_min 0.8327
_exptl_absorpt_correction_type empirical
_exptl_absorpt_process_details 'SADABS Sheldrick 1996'
_exptl_crystal_colour reddish-brown
_exptl_crystal_density_diffrn 1.548
_exptl_crystal_description plate
_exptl_crystal_F_000 2848
_exptl_crystal_size_max 0.200
_exptl_crystal_size_mid 0.200
_exptl_crystal_size_min 0.020
_refine_diff_density_max 0.866
_refine_diff_density_min -1.611
_refine_diff_density_rms 0.137
_refine_ls_extinction_method none
_refine_ls_goodness_of_fit_ref 1.037
_refine_ls_hydrogen_treatment constr
_refine_ls_matrix_type full
_refine_ls_number_parameters 796
_refine_ls_number_reflns 12549
_refine_ls_number_restraints 6
_refine_ls_restrained_S_all 1.037
_refine_ls_R_factor_all 0.1061
_refine_ls_R_factor_gt 0.0909
_refine_ls_shift/su_max 0.001
_refine_ls_shift/su_mean 0.000
_refine_ls_structure_factor_coef Fsqd
_refine_ls_weighting_details 'w=1/[\s^2^(Fo^2^)+(0.1818P)^2^+14.3227P] where P=(Fo^2^+2Fc^2^)/3'
_refine_ls_weighting_scheme calc
_refine_ls_wR_factor_gt 0.2720
_refine_ls_wR_factor_ref 0.2905
_reflns_Friedel_coverage 0.000
_reflns_number_gt 9908
_reflns_number_total 12549
_reflns_threshold_expression 'I > 2\s(I)'
_cod_data_source_file d5ce00462d2.cif
_cod_data_source_block 1d
_cod_depositor_comments 'Adding full bibliography for 7250664--7250669.cif.'
_cod_original_sg_symbol_H-M 'P 21/c'
_cod_database_code 7250669
_shelx_shelxl_version_number 2018/3
_shelx_space_group_comment
;
The symmetry employed for this shelxl refinement is uniquely defined
by the following loop, which should always be used as a source of
symmetry information in preference to the above space-group names.
They are only intended as comments.
;
_shelx_estimated_absorpt_t_min 0.399
_shelx_estimated_absorpt_t_max 0.896

loop_
_space_group_symop_operation_xyz
'x, y, z'
'-x, y+1/2, -z+1/2'
'-x, -y, -z'
'x, -y-1/2, z-1/2'

loop_
_atom_site_label
_atom_site_type_symbol
_atom_site_fract_x
_atom_site_fract_y
_atom_site_fract_z
_atom_site_U_iso_or_equiv
_atom_site_adp_type
_atom_site_occupancy
_atom_site_site_symmetry_order
_atom_site_calc_flag
_atom_site_refinement_flags_posn
_atom_site_refinement_flags_adp
_atom_site_refinement_flags_occupancy
_atom_site_disorder_assembly
_atom_site_disorder_group
C61 C 0.545(3) 0.4192(18) 0.5568(13) 0.112(7) Uani 0.411(5) 1 d . U P A -2
H61 H 0.617423 0.442231 0.541705 0.135 Uiso 0.411(5) 1 calc R U P A -2
Cl13 Cl 0.6140(6) 0.3927(2) 0.6134(2) 0.0887(17) Uani 0.411(5) 1 d . U P A -2
Cl14 Cl 0.3862(8) 0.4620(5) 0.5643(5) 0.182(5) Uani 0.411(5) 1 d . U P A -2
Cl15 Cl 0.4792(13) 0.3600(7) 0.5197(5) 0.194(8) Uani 0.411(5) 1 d . U P A -2
C60 C 0.5179(16) 0.4314(6) 0.5625(9) 0.077(5) Uani 0.589(5) 1 d . . P A -1
H60 H 0.621078 0.442933 0.569904 0.093 Uiso 0.589(5) 1 calc R U P A -1
Cl10 Cl 0.5047(5) 0.36081(15) 0.5377(2) 0.0968(18) Uani 0.589(5) 1 d . . P A -1
Cl11 Cl 0.4287(8) 0.4759(2) 0.51313(17) 0.145(3) Uani 0.589(5) 1 d . . P A -1
Cl12 Cl 0.4353(3) 0.44045(13) 0.61193(11) 0.0705(9) Uani 0.589(5) 1 d . . P A -1
C1 C 0.3084(4) 0.66336(15) 0.80902(17) 0.0285(8) Uani 1 1 d . . . . .
H1 H 0.234278 0.663573 0.779567 0.034 Uiso 1 1 calc R U . . .
C2 C 0.4019(4) 0.71752(15) 0.80876(15) 0.0248(7) Uani 1 1 d . . . . .
H2A H 0.341134 0.752525 0.808787 0.030 Uiso 1 1 calc R U . . .
H2AB H 0.448910 0.718108 0.778871 0.030 Uiso 1 1 calc R U . . .
C3 C 0.5171(3) 0.71806(14) 0.85385(14) 0.0202(7) Uani 1 1 d . . . . .
C4 C 0.4421(4) 0.71718(17) 0.89980(16) 0.0287(8) Uani 1 1 d . . . . .
H4A H 0.382011 0.752257 0.900688 0.034 Uiso 1 1 calc R U . . .
H4AB H 0.515046 0.717317 0.929083 0.034 Uiso 1 1 calc R U . . .
C5 C 0.3476(5) 0.66281(17) 0.90000(18) 0.0341(9) Uani 1 1 d . . . . .
H5 H 0.299409 0.662691 0.930036 0.041 Uiso 1 1 calc R U . . .
C6 C 0.2332(4) 0.66321(16) 0.85498(19) 0.0350(10) Uani 1 1 d . . . . .
H6A H 0.171993 0.698027 0.855404 0.042 Uiso 1 1 calc R U . . .
H6AB H 0.171331 0.628543 0.855113 0.042 Uiso 1 1 calc R U . . .
C7 C 0.4010(4) 0.60918(15) 0.80833(15) 0.0250(8) Uani 1 1 d . . . . .
H7A H 0.448038 0.608834 0.778441 0.030 Uiso 1 1 calc R U . . .
H7AB H 0.339847 0.574264 0.808100 0.030 Uiso 1 1 calc R U . . .
C8 C 0.4411(4) 0.60843(17) 0.89935(17) 0.0305(8) Uani 1 1 d . . . . .
H8A H 0.380466 0.573436 0.899819 0.037 Uiso 1 1 calc R U . . .
H8AB H 0.513869 0.607757 0.928662 0.037 Uiso 1 1 calc R U . . .
C9 C 0.5162(4) 0.60815(15) 0.85349(14) 0.0219(7) Uani 1 1 d . . . . .
C10 C 0.6091(4) 0.66297(14) 0.85326(14) 0.0201(7) Uani 1 1 d . . . . .
H10A H 0.658318 0.663030 0.823840 0.024 Uiso 1 1 calc R U . . .
H10B H 0.683524 0.662754 0.882131 0.024 Uiso 1 1 calc R U . . .
C11 C 0.6087(4) 0.77286(15) 0.85603(14) 0.0223(7) Uani 1 1 d . . . . .
H11A H 0.545220 0.807026 0.856344 0.027 Uiso 1 1 calc R U . . .
H11B H 0.675448 0.772917 0.886843 0.027 Uiso 1 1 calc R U . . .
C12 C 0.6458(4) 0.80516(14) 0.77136(14) 0.0222(7) Uani 1 1 d . . . . .
C13 C 0.7617(3) 0.79782(14) 0.74015(14) 0.0205(7) Uani 1 1 d . . . . .
C14 C 0.7636(4) 0.81370(15) 0.69227(14) 0.0237(7) Uani 1 1 d . . . . .
H14 H 0.686754 0.834068 0.673977 0.028 Uiso 1 1 calc R U . . .
C15 C 0.8864(4) 0.79762(15) 0.67292(14) 0.0227(7) Uani 1 1 d . . . . .
C16 C 0.9240(4) 0.80595(17) 0.62306(15) 0.0281(8) Uani 1 1 d . . . . .
C17 C 1.1116(4) 0.75692(15) 0.66747(14) 0.0225(7) Uani 1 1 d . . . . .
C18 C 1.0002(4) 0.76837(14) 0.69999(13) 0.0204(7) Uani 1 1 d . . . . .
C19 C 0.9997(3) 0.75334(14) 0.74851(13) 0.0188(6) Uani 1 1 d . . . . .
H19 H 1.077829 0.734156 0.767203 0.023 Uiso 1 1 calc R U . . .
C20 C 0.8746(3) 0.76880(13) 0.76749(13) 0.0178(6) Uani 1 1 d . . . . .
C21 C 0.8347(3) 0.75791(14) 0.81662(14) 0.0205(7) Uani 1 1 d . . . . .
C22 C 1.1269(4) 0.77375(17) 0.57814(14) 0.0288(8) Uani 1 1 d . . . . .
H22A H 1.231961 0.772883 0.588207 0.035 Uiso 1 1 calc R U . . .
H22B H 1.104587 0.808906 0.558131 0.035 Uiso 1 1 calc R U . . .
C23 C 1.0839(5) 0.72034(17) 0.54666(14) 0.0307(8) Uani 1 1 d . . . . .
C24 C 0.9248(6) 0.7215(2) 0.52537(19) 0.0468(12) Uani 1 1 d . . . . .
H24A H 0.903958 0.757148 0.505831 0.056 Uiso 1 1 calc R U . . .
H24B H 0.864647 0.721872 0.552080 0.056 Uiso 1 1 calc R U . . .
C25 C 0.8884(8) 0.6682(3) 0.4932(2) 0.0621(17) Uani 1 1 d . . . . .
H25 H 0.784487 0.669460 0.479460 0.074 Uiso 1 1 calc R U . . .
C26 C 0.9791(11) 0.6683(3) 0.4515(2) 0.080(2) Uani 1 1 d . . . . .
H26A H 0.959784 0.703847 0.431747 0.096 Uiso 1 1 calc R U . . .
H26B H 0.954230 0.634406 0.430132 0.096 Uiso 1 1 calc R U . . .
C27 C 1.1389(9) 0.6658(2) 0.47292(19) 0.0607(17) Uani 1 1 d . . . . .
H27 H 1.198881 0.665692 0.445737 0.073 Uiso 1 1 calc R U . . .
C28 C 1.1769(7) 0.7194(2) 0.50507(16) 0.0464(12) Uani 1 1 d . . . . .
H28A H 1.279739 0.718235 0.518690 0.056 Uiso 1 1 calc R U . . .
H28B H 1.159711 0.754994 0.485253 0.056 Uiso 1 1 calc R U . . .
C29 C 0.9176(7) 0.6128(2) 0.5239(2) 0.0517(13) Uani 1 1 d . . . . .
H29A H 0.857028 0.612666 0.550521 0.062 Uiso 1 1 calc R U . . .
H29B H 0.892637 0.578316 0.503320 0.062 Uiso 1 1 calc R U . . .
C30 C 1.1137(4) 0.66425(15) 0.57657(14) 0.0250(7) Uani 1 1 d . . . . .
H30A H 1.216498 0.662818 0.590201 0.030 Uiso 1 1 calc R U . . .
H30B H 1.056524 0.664535 0.604083 0.030 Uiso 1 1 calc R U . . .
C31 C 1.0756(5) 0.61020(18) 0.54535(15) 0.0350(9) Uani 1 1 d . . . . .
C32 C 1.1713(8) 0.6107(2) 0.50390(18) 0.0563(15) Uani 1 1 d . . . . .
H32A H 1.273877 0.610132 0.517915 0.068 Uiso 1 1 calc R U . . .
H32B H 1.151528 0.575923 0.483246 0.068 Uiso 1 1 calc R U . . .
C33 C 1.1132(5) 0.55452(18) 0.57447(15) 0.0340(9) Uani 1 1 d . . . . .
H33A H 1.086151 0.520793 0.553176 0.041 Uiso 1 1 calc R U . . .
H33B H 1.218356 0.553102 0.584235 0.041 Uiso 1 1 calc R U . . .
C34 C 0.9098(4) 0.52272(16) 0.61970(15) 0.0293(8) Uani 1 1 d . . . . .
C35 C 0.8757(4) 0.52886(14) 0.67022(14) 0.0248(7) Uani 1 1 d . . . . .
C36 C 0.7547(4) 0.51227(15) 0.68991(15) 0.0258(8) Uani 1 1 d . . . . .
H36 H 0.677291 0.492013 0.671822 0.031 Uiso 1 1 calc R U . . .
C37 C 0.7556(4) 0.52757(14) 0.73819(14) 0.0230(7) Uani 1 1 d . . . . .
C38 C 0.6411(4) 0.52031(15) 0.77001(15) 0.0248(8) Uani 1 1 d . . . . .
C39 C 0.8301(4) 0.56795(14) 0.81420(14) 0.0220(7) Uani 1 1 d . . . . .
C40 C 0.8698(4) 0.55661(14) 0.76517(14) 0.0212(7) Uani 1 1 d . . . . .
C41 C 0.9930(4) 0.57173(15) 0.74551(14) 0.0214(7) Uani 1 1 d . . . . .
H41 H 1.072263 0.590505 0.763975 0.026 Uiso 1 1 calc R U . . .
C42 C 0.9917(4) 0.55747(14) 0.69725(14) 0.0220(7) Uani 1 1 d . . . . .
C43 C 1.1012(4) 0.56898(15) 0.66422(14) 0.0252(7) Uani 1 1 d . . . . .
C44 C 0.6071(4) 0.55302(15) 0.85493(15) 0.0251(7) Uani 1 1 d . . . . .
H44A H 0.675033 0.552666 0.885475 0.030 Uiso 1 1 calc R U . . .
H44B H 0.543268 0.519006 0.855430 0.030 Uiso 1 1 calc R U . . .
C45 C -0.1864(4) 0.38387(15) 0.74388(15) 0.0243(7) Uani 1 1 d . . . . .
C46 C -0.0494(4) 0.40069(15) 0.73143(14) 0.0230(7) Uani 1 1 d . . . . .
C47 C -0.0097(4) 0.39352(15) 0.68429(14) 0.0233(7) Uani 1 1 d . . . . .
H47 H -0.075482 0.376322 0.659385 0.028 Uiso 1 1 calc R U . . .
C48 C 0.1212(4) 0.41096(16) 0.67426(15) 0.0270(8) Uani 1 1 d . . . . .
H48 H 0.145591 0.406152 0.642345 0.032 Uiso 1 1 calc R U . . .
C49 C 0.2227(4) 0.43645(16) 0.71117(15) 0.0275(8) Uani 1 1 d . . . . .
H49 H 0.314127 0.448678 0.704060 0.033 Uiso 1 1 calc R U . . .
C50 C 0.1857(4) 0.44291(14) 0.75687(14) 0.0223(7) Uani 1 1 d . . . . .
C51 C 0.0493(4) 0.42639(15) 0.76866(14) 0.0235(7) Uani 1 1 d . . . . .
C52 C 0.0089(4) 0.43373(15) 0.81610(14) 0.0243(7) Uani 1 1 d . . . . .
H52 H 0.074571 0.450860 0.841059 0.029 Uiso 1 1 calc R U . . .
C53 C -0.1225(4) 0.41653(18) 0.82600(16) 0.0316(8) Uani 1 1 d . . . . .
H53 H -0.147497 0.421914 0.857770 0.038 Uiso 1 1 calc R U . . .
C54 C -0.2228(4) 0.39063(17) 0.78951(16) 0.0305(8) Uani 1 1 d . . . . .
H54 H -0.313903 0.378189 0.796782 0.037 Uiso 1 1 calc R U . . .
C55 C 1.5116(5) 0.66215(17) 0.64698(18) 0.0353(9) Uani 1 1 d . . . . .
H55 H 1.413299 0.663150 0.657014 0.042 Uiso 1 1 calc R U . . .
C56 C 0.5572(6) 0.8886(2) 0.5706(2) 0.0475(12) Uani 1 1 d . . . . .
H56 H 0.656384 0.879959 0.586954 0.057 Uiso 1 1 calc R U . . .
C57 C 1.0201(10) 0.5802(4) 0.9534(3) 0.083(2) Uani 1 1 d . . . . .
H57 H 1.031292 0.603918 0.923983 0.099 Uiso 1 1 calc R U . . .
Cl1 Cl 1.64036(14) 0.66249(4) 0.69977(4) 0.0423(3) Uani 1 1 d . . . . .
Cl2 Cl 1.53455(13) 0.72363(5) 0.61131(5) 0.0459(3) Uani 1 1 d . . . . .
Cl3 Cl 1.52877(14) 0.59917(5) 0.61273(5) 0.0486(3) Uani 1 1 d . . . . .
Cl4 Cl 0.44252(14) 0.88785(6) 0.61601(5) 0.0483(3) Uani 1 1 d . . . . .
Cl5 Cl 0.5100(2) 0.83369(6) 0.52801(5) 0.0595(4) Uani 1 1 d . . . . .
Cl6 Cl 0.5625(2) 0.95544(7) 0.54388(7) 0.0813(6) Uani 1 1 d . . . . .
Cl7 Cl 1.1734(2) 0.58939(13) 0.99484(8) 0.1032(8) Uani 1 1 d . . . . .
Cl8 Cl 0.8702(3) 0.60517(11) 0.97701(8) 0.0960(7) Uani 1 1 d . . . . .
Cl9 Cl 1.0030(3) 0.50742(10) 0.93519(8) 0.1067(8) Uani 1 1 d . . . . .
N1 N 0.6923(3) 0.77831(12) 0.81514(11) 0.0202(6) Uani 1 1 d . . . . .
N2 N 1.0552(3) 0.77806(14) 0.62170(12) 0.0253(6) Uani 1 1 d . . . . .
N3 N 1.0417(4) 0.54965(14) 0.61808(12) 0.0282(7) Uani 1 1 d . . . . .
N4 N 0.6889(3) 0.54746(12) 0.81355(12) 0.0229(6) Uani 1 1 d . . . . .
O1 O 0.5316(3) 0.82984(11) 0.76065(11) 0.0285(6) Uani 1 1 d . . . . .
O2 O 0.8567(4) 0.83120(14) 0.58931(12) 0.0393(7) Uani 1 1 d . . . . .
O3 O 1.2272(3) 0.73381(12) 0.67755(10) 0.0266(6) Uani 1 1 d . . . . .
O4 O 0.9039(3) 0.73639(11) 0.85161(10) 0.0249(5) Uani 1 1 d . . . . .
O5 O 0.8378(4) 0.49899(13) 0.58501(11) 0.0387(7) Uani 1 1 d . . . . .
O6 O 0.5270(3) 0.49506(12) 0.76010(12) 0.0321(6) Uani 1 1 d . . . . .
O7 O 0.9002(3) 0.59079(12) 0.84842(11) 0.0303(6) Uani 1 1 d . . . . .
O8 O 1.2180(3) 0.59112(12) 0.67382(11) 0.0291(6) Uani 1 1 d . . . . .
O9 O -0.2775(3) 0.36085(14) 0.70620(11) 0.0351(7) Uani 1 1 d . . . . .
H9 H -0.356751 0.353345 0.715629 0.053 Uiso 1 1 calc R U . . .
O10 O 0.2772(3) 0.46499(13) 0.79458(11) 0.0343(6) Uani 1 1 d . . . . .
H10 H 0.347661 0.480346 0.783870 0.051 Uiso 1 1 calc R U . . .

loop_
_atom_site_aniso_label
_atom_site_aniso_U_11
_atom_site_aniso_U_22
_atom_site_aniso_U_33
_atom_site_aniso_U_23
_atom_site_aniso_U_13
_atom_site_aniso_U_12
C61 0.072(15) 0.18(2) 0.083(9) -0.064(11) 0.012(12) 0.027(11)
Cl13 0.086(3) 0.081(3) 0.104(3) -0.025(2) 0.029(2) -0.036(2)
Cl14 0.084(4) 0.208(9) 0.243(12) -0.108(8) -0.019(5) 0.057(5)
Cl15 0.104(6) 0.244(13) 0.214(10) -0.142(11) -0.056(7) 0.043(7)
C60 0.044(7) 0.056(7) 0.140(15) 0.001(8) 0.042(7) -0.018(5)
Cl10 0.077(3) 0.0465(15) 0.182(5) 0.008(2) 0.075(3) -0.0005(14)
Cl11 0.242(7) 0.111(3) 0.090(3) 0.039(2) 0.045(3) 0.099(4)
Cl12 0.0625(17) 0.0730(18) 0.0748(19) -0.0075(14) 0.0050(13) -0.0187(13)
C1 0.0112(16) 0.0193(17) 0.053(3) 0.0009(15) -0.0028(15) 0.0001(12)
C2 0.0127(15) 0.0161(15) 0.044(2) 0.0016(14) -0.0004(14) 0.0002(12)
C3 0.0100(14) 0.0159(15) 0.0351(19) -0.0014(13) 0.0046(13) -0.0016(12)
C4 0.0238(18) 0.0254(18) 0.039(2) -0.0041(15) 0.0142(16) 0.0007(14)
C5 0.027(2) 0.0264(19) 0.053(3) 0.0013(17) 0.0196(18) 0.0015(15)
C6 0.0138(17) 0.0240(18) 0.069(3) 0.0025(18) 0.0127(18) 0.0022(13)
C7 0.0125(15) 0.0161(15) 0.045(2) 0.0001(14) -0.0013(14) -0.0005(12)
C8 0.0237(18) 0.0245(18) 0.047(2) 0.0064(16) 0.0171(17) 0.0010(14)
C9 0.0113(15) 0.0177(15) 0.037(2) 0.0024(14) 0.0041(13) 0.0001(12)
C10 0.0114(15) 0.0176(16) 0.0316(18) -0.0004(12) 0.0035(13) -0.0002(11)
C11 0.0142(15) 0.0192(16) 0.0343(19) -0.0042(13) 0.0058(13) -0.0017(12)
C12 0.0127(15) 0.0137(14) 0.040(2) -0.0004(13) 0.0005(14) -0.0009(12)
C13 0.0117(15) 0.0143(14) 0.0345(19) 0.0003(13) -0.0004(13) 0.0013(11)
C14 0.0169(16) 0.0192(16) 0.0339(19) 0.0041(14) -0.0006(14) 0.0034(13)
C15 0.0174(16) 0.0196(16) 0.0299(18) 0.0003(13) -0.0012(13) 0.0041(13)
C16 0.0254(19) 0.0253(18) 0.033(2) 0.0021(15) 0.0010(15) 0.0050(14)
C17 0.0197(17) 0.0179(15) 0.0293(18) -0.0039(13) 0.0012(14) 0.0035(13)
C18 0.0161(16) 0.0154(15) 0.0287(18) -0.0028(13) -0.0004(13) 0.0020(12)
C19 0.0123(15) 0.0168(15) 0.0262(17) -0.0025(12) -0.0012(12) 0.0011(11)
C20 0.0107(14) 0.0131(14) 0.0285(17) -0.0031(12) -0.0018(12) -0.0001(11)
C21 0.0103(15) 0.0149(14) 0.0352(19) -0.0042(13) -0.0006(13) -0.0024(11)
C22 0.033(2) 0.0246(18) 0.0296(19) 0.0011(15) 0.0076(16) 0.0029(15)
C23 0.042(2) 0.0256(18) 0.0239(18) 0.0005(15) 0.0006(16) 0.0015(16)
C24 0.050(3) 0.041(3) 0.044(3) 0.008(2) -0.016(2) 0.004(2)
C25 0.080(4) 0.053(3) 0.042(3) 0.002(2) -0.032(3) -0.007(3)
C26 0.139(7) 0.062(4) 0.030(3) 0.000(2) -0.026(4) -0.011(4)
C27 0.113(6) 0.045(3) 0.025(2) -0.003(2) 0.014(3) -0.001(3)
C28 0.079(4) 0.038(2) 0.025(2) -0.0002(18) 0.017(2) 0.002(2)
C29 0.066(3) 0.041(3) 0.040(3) -0.004(2) -0.021(2) -0.009(2)
C30 0.0297(19) 0.0242(18) 0.0209(17) -0.0029(13) 0.0024(14) 0.0015(14)
C31 0.052(3) 0.030(2) 0.0224(18) -0.0081(15) 0.0019(17) -0.0023(18)
C32 0.106(5) 0.041(3) 0.027(2) -0.0115(19) 0.025(3) -0.005(3)
C33 0.045(2) 0.0257(19) 0.032(2) -0.0082(16) 0.0067(17) -0.0016(17)
C34 0.032(2) 0.0180(16) 0.035(2) -0.0066(14) -0.0032(16) -0.0019(14)
C35 0.0227(17) 0.0135(15) 0.036(2) -0.0062(13) -0.0042(14) 0.0002(13)
C36 0.0186(17) 0.0138(15) 0.043(2) -0.0065(14) -0.0044(14) -0.0016(12)
C37 0.0131(15) 0.0140(15) 0.040(2) -0.0023(13) -0.0022(14) 0.0017(12)
C38 0.0114(15) 0.0160(15) 0.046(2) -0.0038(14) -0.0015(14) 0.0021(12)
C39 0.0109(15) 0.0158(15) 0.039(2) -0.0024(14) 0.0020(13) 0.0009(12)
C40 0.0134(15) 0.0140(14) 0.0347(19) -0.0030(13) -0.0026(13) 0.0004(12)
C41 0.0150(15) 0.0156(14) 0.0323(18) -0.0020(13) -0.0013(13) -0.0008(12)
C42 0.0190(16) 0.0148(15) 0.0309(18) -0.0029(13) -0.0010(14) -0.0003(12)
C43 0.0282(19) 0.0145(15) 0.0321(19) -0.0014(13) 0.0009(15) 0.0000(13)
C44 0.0161(16) 0.0193(16) 0.041(2) 0.0006(14) 0.0068(14) 0.0016(13)
C45 0.0169(16) 0.0149(15) 0.041(2) -0.0029(14) 0.0034(14) -0.0013(12)
C46 0.0182(17) 0.0161(15) 0.0344(19) -0.0016(13) 0.0022(14) -0.0014(12)
C47 0.0205(17) 0.0175(15) 0.0313(19) -0.0008(13) 0.0018(14) 0.0016(13)
C48 0.0254(18) 0.0227(17) 0.034(2) -0.0012(14) 0.0072(15) 0.0003(14)
C49 0.0214(18) 0.0218(17) 0.041(2) 0.0006(15) 0.0097(15) 0.0001(13)
C50 0.0174(16) 0.0138(14) 0.0356(19) -0.0032(13) 0.0026(14) -0.0014(12)
C51 0.0180(16) 0.0156(15) 0.037(2) -0.0022(14) 0.0055(14) -0.0010(12)
C52 0.0238(18) 0.0190(16) 0.0301(18) -0.0042(13) 0.0032(14) 0.0017(13)
C53 0.029(2) 0.0300(19) 0.038(2) -0.0056(16) 0.0133(16) 0.0010(15)
C54 0.0274(19) 0.0228(17) 0.043(2) 0.0003(16) 0.0130(17) 0.0039(14)
C55 0.035(2) 0.028(2) 0.043(2) 0.0027(16) 0.0023(18) 0.0034(16)
C56 0.049(3) 0.047(3) 0.047(3) 0.001(2) 0.005(2) 0.010(2)
C57 0.097(6) 0.083(5) 0.068(4) -0.002(4) 0.010(4) 0.000(4)
Cl1 0.0554(7) 0.0259(5) 0.0417(6) -0.0007(4) -0.0078(5) 0.0006(4)
Cl2 0.0475(7) 0.0360(6) 0.0520(7) 0.0130(5) -0.0012(5) -0.0007(4)
Cl3 0.0537(7) 0.0351(6) 0.0526(7) -0.0126(5) -0.0087(5) 0.0088(5)
Cl4 0.0482(7) 0.0509(7) 0.0471(6) 0.0016(5) 0.0113(5) 0.0106(5)
Cl5 0.0907(11) 0.0442(7) 0.0426(7) -0.0027(5) 0.0045(7) -0.0003(6)
Cl6 0.1230(16) 0.0415(7) 0.0864(12) 0.0069(7) 0.0394(11) -0.0095(8)
Cl7 0.0753(12) 0.159(2) 0.0731(12) 0.0015(13) 0.0025(9) -0.0377(13)
Cl8 0.0920(14) 0.1117(17) 0.0847(13) -0.0072(12) 0.0130(11) 0.0186(12)
Cl9 0.165(2) 0.0805(13) 0.0684(12) -0.0114(10) -0.0081(13) 0.0126(14)
N1 0.0091(13) 0.0175(13) 0.0340(16) -0.0011(11) 0.0033(11) -0.0003(10)
N2 0.0241(15) 0.0243(15) 0.0275(16) 0.0002(12) 0.0035(12) 0.0048(12)
N3 0.0350(18) 0.0203(14) 0.0294(17) -0.0063(12) 0.0041(13) -0.0039(13)
N4 0.0104(13) 0.0173(13) 0.0409(18) -0.0030(12) 0.0037(12) 0.0002(10)
O1 0.0135(12) 0.0228(12) 0.0489(17) 0.0060(11) 0.0029(11) 0.0051(9)
O2 0.0407(18) 0.0413(17) 0.0353(16) 0.0112(13) 0.0031(13) 0.0154(13)
O3 0.0201(13) 0.0275(13) 0.0318(14) -0.0051(10) 0.0021(10) 0.0064(10)
O4 0.0150(12) 0.0274(13) 0.0312(14) 0.0001(10) -0.0008(10) -0.0007(9)
O5 0.0459(18) 0.0296(15) 0.0387(16) -0.0139(12) -0.0017(13) -0.0084(13)
O6 0.0126(12) 0.0238(13) 0.0592(19) -0.0083(12) 0.0018(11) -0.0049(10)
O7 0.0179(12) 0.0344(15) 0.0383(15) -0.0105(12) 0.0027(11) -0.0028(10)
O8 0.0242(13) 0.0269(13) 0.0365(15) -0.0014(11) 0.0047(11) -0.0033(10)
O9 0.0242(14) 0.0362(16) 0.0448(17) -0.0098(13) 0.0037(12) -0.0094(12)
O10 0.0256(14) 0.0352(15) 0.0410(16) -0.0092(13) 0.0010(12) -0.0099(12)

loop_
_atom_type_symbol
_atom_type_description
_atom_type_scat_dispersion_real
_atom_type_scat_dispersion_imag
_atom_type_scat_source
C C 0.0181 0.0091 'International Tables Vol C Tables 4.2.6.8 and 6.1.1.4'
H H 0.0000 0.0000 'International Tables Vol C Tables 4.2.6.8 and 6.1.1.4'
Cl Cl 0.3639 0.7018 'International Tables Vol C Tables 4.2.6.8 and 6.1.1.4'
N N 0.0311 0.0180 'International Tables Vol C Tables 4.2.6.8 and 6.1.1.4'
O O 0.0492 0.0322 'International Tables Vol C Tables 4.2.6.8 and 6.1.1.4'

loop_
_geom_angle_atom_site_label_1
_geom_angle_atom_site_label_2
_geom_angle_atom_site_label_3
_geom_angle
_geom_angle_site_symmetry_1
_geom_angle_site_symmetry_3
_geom_angle_publ_flag
Cl13 C61 Cl15 108(2) . . ?
Cl13 C61 Cl14 107.6(17) . . ?
Cl15 C61 Cl14 105.0(17) . . ?
Cl12 C60 Cl10 114.6(8) . . ?
Cl12 C60 Cl11 109.1(8) . . ?
Cl10 C60 Cl11 103.1(12) . . ?
C7 C1 C2 110.0(3) . . ?
C7 C1 C6 109.5(3) . . ?
C2 C1 C6 109.5(3) . . ?
C1 C2 C3 110.2(3) . . ?
C11 C3 C4 107.3(3) . . ?
C11 C3 C10 111.8(3) . . ?
C4 C3 C10 108.6(3) . . ?
C11 C3 C2 111.7(3) . . ?
C4 C3 C2 108.8(3) . . ?
C10 C3 C2 108.6(3) . . ?
C3 C4 C5 110.1(3) . . ?
C8 C5 C6 109.6(4) . . ?
C8 C5 C4 109.7(3) . . ?
C6 C5 C4 109.5(3) . . ?
C5 C6 C1 109.0(3) . . ?
C1 C7 C9 110.0(3) . . ?
C5 C8 C9 109.9(3) . . ?
C44 C9 C8 107.4(3) . . ?
C44 C9 C10 111.7(3) . . ?
C8 C9 C10 108.9(3) . . ?
C44 C9 C7 111.3(3) . . ?
C8 C9 C7 108.8(3) . . ?
C10 C9 C7 108.7(3) . . ?
C9 C10 C3 111.1(3) . . ?
N1 C11 C3 113.4(3) . . ?
O1 C12 N1 126.2(3) . . ?
O1 C12 C13 127.0(4) . . ?
N1 C12 C13 106.9(3) . . ?
C14 C13 C20 123.0(3) . . ?
C14 C13 C12 129.4(3) . . ?
C20 C13 C12 107.6(3) . . ?
C13 C14 C15 114.8(3) . . ?
C14 C15 C18 122.6(3) . . ?
C14 C15 C16 129.8(3) . . ?
C18 C15 C16 107.6(3) . . ?
O2 C16 N2 125.1(4) . . ?
O2 C16 C15 128.3(4) . . ?
N2 C16 C15 106.6(3) . . ?
O3 C17 N2 125.8(3) . . ?
O3 C17 C18 128.2(3) . . ?
N2 C17 C18 106.0(3) . . ?
C19 C18 C15 122.6(3) . . ?
C19 C18 C17 129.3(3) . . ?
C15 C18 C17 108.0(3) . . ?
C18 C19 C20 114.4(3) . . ?
C13 C20 C19 122.5(3) . . ?
C13 C20 C21 108.3(3) . . ?
C19 C20 C21 129.2(3) . . ?
O4 C21 N1 124.7(3) . . ?
O4 C21 C20 129.5(3) . . ?
N1 C21 C20 105.8(3) . . ?
N2 C22 C23 114.2(3) . . ?
C24 C23 C22 111.9(4) . . ?
C24 C23 C28 109.5(4) . . ?
C22 C23 C28 107.8(4) . . ?
C24 C23 C30 108.6(4) . . ?
C22 C23 C30 110.7(3) . . ?
C28 C23 C30 108.1(3) . . ?
C23 C24 C25 109.9(5) . . ?
C26 C25 C24 109.7(5) . . ?
C26 C25 C29 110.2(6) . . ?
C24 C25 C29 109.6(4) . . ?
C25 C26 C27 108.8(5) . . ?
C28 C27 C26 109.4(5) . . ?
C28 C27 C32 109.1(4) . . ?
C26 C27 C32 110.8(6) . . ?
C23 C28 C27 109.6(5) . . ?
C31 C29 C25 109.9(5) . . ?
C31 C30 C23 111.6(3) . . ?
C29 C31 C30 109.2(4) . . ?
C29 C31 C33 112.4(4) . . ?
C30 C31 C33 111.4(3) . . ?
C29 C31 C32 110.0(4) . . ?
C30 C31 C32 107.3(4) . . ?
C33 C31 C32 106.3(4) . . ?
C27 C32 C31 109.1(5) . . ?
N3 C33 C31 113.6(3) . . ?
O5 C34 N3 125.0(4) . . ?
O5 C34 C35 128.0(4) . . ?
N3 C34 C35 107.0(3) . . ?
C36 C35 C42 122.8(4) . . ?
C36 C35 C34 129.8(3) . . ?
C42 C35 C34 107.4(3) . . ?
C35 C36 C37 114.4(3) . . ?
C36 C37 C40 123.1(3) . . ?
C36 C37 C38 129.3(3) . . ?
C40 C37 C38 107.5(3) . . ?
O6 C38 N4 126.0(4) . . ?
O6 C38 C37 127.1(4) . . ?
N4 C38 C37 106.9(3) . . ?
O7 C39 N4 125.0(4) . . ?
O7 C39 C40 128.6(3) . . ?
N4 C39 C40 106.4(3) . . ?
C41 C40 C37 122.2(4) . . ?
C41 C40 C39 129.9(3) . . ?
C37 C40 C39 107.9(3) . . ?
C42 C41 C40 114.9(3) . . ?
C41 C42 C35 122.5(3) . . ?
C41 C42 C43 129.6(3) . . ?
C35 C42 C43 107.9(3) . . ?
O8 C43 N3 125.3(4) . . ?
O8 C43 C42 128.5(4) . . ?
N3 C43 C42 106.3(3) . . ?
N4 C44 C9 113.6(3) . . ?
C54 C45 O9 123.0(3) . . ?
C54 C45 C46 122.6(4) . . ?
O9 C45 C46 114.4(3) . . ?
C47 C46 C51 119.5(3) . . ?
C47 C46 C45 123.2(3) . . ?
C51 C46 C45 117.3(3) . . ?
C48 C47 C46 120.8(3) . . ?
C47 C48 C49 120.8(4) . . ?
C50 C49 C48 118.8(3) . . ?
O10 C50 C49 122.8(3) . . ?
O10 C50 C51 114.9(3) . . ?
C49 C50 C51 122.3(3) . . ?
C50 C51 C46 117.9(3) . . ?
C50 C51 C52 122.7(3) . . ?
C46 C51 C52 119.4(3) . . ?
C53 C52 C51 120.8(4) . . ?
C52 C53 C54 120.9(4) . . ?
C45 C54 C53 119.0(4) . . ?
Cl3 C55 Cl2 109.7(3) . . ?
Cl3 C55 Cl1 110.4(2) . . ?
Cl2 C55 Cl1 109.8(2) . . ?
Cl6 C56 Cl5 112.3(3) . . ?
Cl6 C56 Cl4 111.9(3) . . ?
Cl5 C56 Cl4 110.5(3) . . ?
Cl8 C57 Cl7 110.8(5) . . ?
Cl8 C57 Cl9 112.3(5) . . ?
Cl7 C57 Cl9 110.2(5) . . ?
C12 N1 C21 111.2(3) . . ?
C12 N1 C11 125.3(3) . . ?
C21 N1 C11 123.4(3) . . ?
C16 N2 C17 111.5(3) . . ?
C16 N2 C22 124.0(3) . . ?
C17 N2 C22 124.4(3) . . ?
C34 N3 C43 111.2(3) . . ?
C34 N3 C33 124.7(3) . . ?
C43 N3 C33 124.0(3) . . ?
C38 N4 C39 111.1(3) . . ?
C38 N4 C44 125.4(3) . . ?
C39 N4 C44 123.5(3) . . ?

loop_
_geom_bond_atom_site_label_1
_geom_bond_atom_site_label_2
_geom_bond_distance
_geom_bond_site_symmetry_2
_geom_bond_publ_flag
C61 Cl13 1.73(4) . ?
C61 Cl15 1.77(4) . ?
C61 Cl14 1.82(3) . ?
C60 Cl12 1.676(18) . ?
C60 Cl10 1.768(15) . ?
C60 Cl11 1.82(2) . ?
C1 C7 1.526(5) . ?
C1 C2 1.530(5) . ?
C1 C6 1.537(6) . ?
C2 C3 1.541(5) . ?
C3 C11 1.527(4) . ?
C3 C4 1.536(5) . ?
C3 C10 1.540(4) . ?
C4 C5 1.538(5) . ?
C5 C8 1.534(5) . ?
C5 C6 1.535(7) . ?
C7 C9 1.542(5) . ?
C8 C9 1.535(5) . ?
C9 C44 1.531(5) . ?
C9 C10 1.539(4) . ?
C11 N1 1.468(5) . ?
C12 O1 1.217(4) . ?
C12 N1 1.381(5) . ?
C12 C13 1.488(5) . ?
C13 C14 1.380(5) . ?
C13 C20 1.392(5) . ?
C14 C15 1.387(5) . ?
C15 C18 1.396(5) . ?
C15 C16 1.485(5) . ?
C16 O2 1.207(5) . ?
C16 N2 1.396(5) . ?
C17 O3 1.209(4) . ?
C17 N2 1.397(5) . ?
C17 C18 1.494(5) . ?
C18 C19 1.391(5) . ?
C19 C20 1.397(5) . ?
C20 C21 1.482(5) . ?
C21 O4 1.201(5) . ?
C21 N1 1.414(4) . ?
C22 N2 1.463(5) . ?
C22 C23 1.534(5) . ?
C23 C24 1.533(7) . ?
C23 C28 1.537(6) . ?
C23 C30 1.544(5) . ?
C24 C25 1.533(7) . ?
C25 C26 1.525(12) . ?
C25 C29 1.542(8) . ?
C26 C27 1.541(12) . ?
C27 C28 1.540(7) . ?
C27 C32 1.543(8) . ?
C29 C31 1.524(7) . ?
C30 C31 1.534(5) . ?
C31 C33 1.534(6) . ?
C31 C32 1.552(7) . ?
C33 N3 1.464(5) . ?
C34 O5 1.228(5) . ?
C34 N3 1.393(5) . ?
C34 C35 1.485(6) . ?
C35 C36 1.379(6) . ?
C35 C42 1.403(5) . ?
C36 C37 1.384(6) . ?
C37 C40 1.396(5) . ?
C37 C38 1.489(5) . ?
C38 O6 1.219(4) . ?
C38 N4 1.381(5) . ?
C39 O7 1.202(5) . ?
C39 N4 1.407(4) . ?
C39 C40 1.481(5) . ?
C40 C41 1.389(5) . ?
C41 C42 1.377(5) . ?
C42 C43 1.491(5) . ?
C43 O8 1.208(5) . ?
C43 N3 1.399(5) . ?
C44 N4 1.470(5) . ?
C45 C54 1.363(6) . ?
C45 O9 1.367(5) . ?
C45 C46 1.431(5) . ?
C46 C47 1.416(5) . ?
C46 C51 1.422(5) . ?
C47 C48 1.358(5) . ?
C48 C49 1.429(6) . ?
C49 C50 1.366(6) . ?
C50 O10 1.361(5) . ?
C50 C51 1.417(5) . ?
C51 C52 1.427(5) . ?
C52 C53 1.359(6) . ?
C53 C54 1.420(6) . ?
C55 Cl3 1.756(4) . ?
C55 Cl2 1.760(4) . ?
C55 Cl1 1.770(5) . ?
C56 Cl6 1.716(6) . ?
C56 Cl5 1.751(6) . ?
C56 Cl4 1.763(6) . ?
C57 Cl8 1.730(9) . ?
C57 Cl7 1.731(9) . ?
C57 Cl9 1.756(9) . ?

loop_
_geom_torsion_atom_site_label_1
_geom_torsion_atom_site_label_2
_geom_torsion_atom_site_label_3
_geom_torsion_atom_site_label_4
_geom_torsion
_geom_torsion_site_symmetry_1
_geom_torsion_site_symmetry_2
_geom_torsion_site_symmetry_3
_geom_torsion_site_symmetry_4
_geom_torsion_publ_flag
C7 C1 C2 C3 -60.0(4) . . . . ?
C6 C1 C2 C3 60.4(4) . . . . ?
C1 C2 C3 C11 -177.5(3) . . . . ?
C1 C2 C3 C4 -59.3(4) . . . . ?
C1 C2 C3 C10 58.7(4) . . . . ?
C11 C3 C4 C5 -180.0(3) . . . . ?
C10 C3 C4 C5 -59.0(4) . . . . ?
C2 C3 C4 C5 59.0(4) . . . . ?
C3 C4 C5 C8 60.1(5) . . . . ?
C3 C4 C5 C6 -60.2(4) . . . . ?
C8 C5 C6 C1 -60.1(4) . . . . ?
C4 C5 C6 C1 60.2(4) . . . . ?
C7 C1 C6 C5 60.3(4) . . . . ?
C2 C1 C6 C5 -60.4(4) . . . . ?
C2 C1 C7 C9 60.0(4) . . . . ?
C6 C1 C7 C9 -60.4(4) . . . . ?
C6 C5 C8 C9 60.3(4) . . . . ?
C4 C5 C8 C9 -59.9(5) . . . . ?
C5 C8 C9 C44 -179.9(3) . . . . ?
C5 C8 C9 C10 59.0(4) . . . . ?
C5 C8 C9 C7 -59.4(4) . . . . ?
C1 C7 C9 C44 177.7(3) . . . . ?
C1 C7 C9 C8 59.6(4) . . . . ?
C1 C7 C9 C10 -58.9(4) . . . . ?
C44 C9 C10 C3 -177.8(3) . . . . ?
C8 C9 C10 C3 -59.3(4) . . . . ?
C7 C9 C10 C3 59.1(4) . . . . ?
C11 C3 C10 C9 177.3(3) . . . . ?
C4 C3 C10 C9 59.2(4) . . . . ?
C2 C3 C10 C9 -59.0(4) . . . . ?
C4 C3 C11 N1 177.5(3) . . . . ?
C10 C3 C11 N1 58.6(4) . . . . ?
C2 C3 C11 N1 -63.3(4) . . . . ?
O1 C12 C13 C14 -4.2(6) . . . . ?
N1 C12 C13 C14 175.6(3) . . . . ?
O1 C12 C13 C20 177.9(3) . . . . ?
N1 C12 C13 C20 -2.3(4) . . . . ?
C20 C13 C14 C15 1.1(5) . . . . ?
C12 C13 C14 C15 -176.6(3) . . . . ?
C13 C14 C15 C18 -0.9(5) . . . . ?
C13 C14 C15 C16 178.3(4) . . . . ?
C14 C15 C16 O2 3.8(7) . . . . ?
C18 C15 C16 O2 -176.9(4) . . . . ?
C14 C15 C16 N2 -175.7(4) . . . . ?
C18 C15 C16 N2 3.6(4) . . . . ?
C14 C15 C18 C19 -0.3(5) . . . . ?
C16 C15 C18 C19 -179.7(3) . . . . ?
C14 C15 C18 C17 178.7(3) . . . . ?
C16 C15 C18 C17 -0.7(4) . . . . ?
O3 C17 C18 C19 -3.0(6) . . . . ?
N2 C17 C18 C19 176.5(3) . . . . ?
O3 C17 C18 C15 178.1(4) . . . . ?
N2 C17 C18 C15 -2.4(4) . . . . ?
C15 C18 C19 C20 1.3(5) . . . . ?
C17 C18 C19 C20 -177.4(3) . . . . ?
C14 C13 C20 C19 0.0(5) . . . . ?
C12 C13 C20 C19 178.1(3) . . . . ?
C14 C13 C20 C21 -179.0(3) . . . . ?
C12 C13 C20 C21 -0.9(4) . . . . ?
C18 C19 C20 C13 -1.2(5) . . . . ?
C18 C19 C20 C21 177.5(3) . . . . ?
C13 C20 C21 O4 -176.5(3) . . . . ?
C19 C20 C21 O4 4.6(6) . . . . ?
C13 C20 C21 N1 3.7(4) . . . . ?
C19 C20 C21 N1 -175.2(3) . . . . ?
N2 C22 C23 C24 64.1(5) . . . . ?
N2 C22 C23 C28 -175.4(4) . . . . ?
N2 C22 C23 C30 -57.3(5) . . . . ?
C22 C23 C24 C25 178.5(4) . . . . ?
C28 C23 C24 C25 59.0(5) . . . . ?
C30 C23 C24 C25 -58.9(5) . . . . ?
C23 C24 C25 C26 -60.4(6) . . . . ?
C23 C24 C25 C29 60.6(7) . . . . ?
C24 C25 C26 C27 61.0(6) . . . . ?
C29 C25 C26 C27 -59.8(6) . . . . ?
C25 C26 C27 C28 -60.9(6) . . . . ?
C25 C26 C27 C32 59.5(6) . . . . ?
C24 C23 C28 C27 -58.8(5) . . . . ?
C22 C23 C28 C27 179.1(4) . . . . ?
C30 C23 C28 C27 59.4(5) . . . . ?
C26 C27 C28 C23 60.0(6) . . . . ?
C32 C27 C28 C23 -61.4(7) . . . . ?
C26 C25 C29 C31 60.5(6) . . . . ?
C24 C25 C29 C31 -60.3(7) . . . . ?
C24 C23 C30 C31 58.3(5) . . . . ?
C22 C23 C30 C31 -178.3(3) . . . . ?
C28 C23 C30 C31 -60.4(5) . . . . ?
C25 C29 C31 C30 58.5(6) . . . . ?
C25 C29 C31 C33 -177.3(4) . . . . ?
C25 C29 C31 C32 -59.0(6) . . . . ?
C23 C30 C31 C29 -58.4(5) . . . . ?
C23 C30 C31 C33 176.8(4) . . . . ?
C23 C30 C31 C32 60.8(5) . . . . ?
C28 C27 C32 C31 62.1(7) . . . . ?
C26 C27 C32 C31 -58.4(6) . . . . ?
C29 C31 C32 C27 57.9(6) . . . . ?
C30 C31 C32 C27 -60.8(6) . . . . ?
C33 C31 C32 C27 179.9(4) . . . . ?
C29 C31 C33 N3 -65.0(5) . . . . ?
C30 C31 C33 N3 58.0(5) . . . . ?
C32 C31 C33 N3 174.6(4) . . . . ?
O5 C34 C35 C36 -3.3(7) . . . . ?
N3 C34 C35 C36 176.4(4) . . . . ?
O5 C34 C35 C42 178.2(4) . . . . ?
N3 C34 C35 C42 -2.1(4) . . . . ?
C42 C35 C36 C37 1.7(5) . . . . ?
C34 C35 C36 C37 -176.7(3) . . . . ?
C35 C36 C37 C40 -0.9(5) . . . . ?
C35 C36 C37 C38 175.7(3) . . . . ?
C36 C37 C38 O6 6.0(6) . . . . ?
C40 C37 C38 O6 -176.9(4) . . . . ?
C36 C37 C38 N4 -174.4(3) . . . . ?
C40 C37 C38 N4 2.7(4) . . . . ?
C36 C37 C40 C41 -0.9(5) . . . . ?
C38 C37 C40 C41 -178.1(3) . . . . ?
C36 C37 C40 C39 177.4(3) . . . . ?
C38 C37 C40 C39 0.2(4) . . . . ?
O7 C39 C40 C41 -3.7(6) . . . . ?
N4 C39 C40 C41 175.2(3) . . . . ?
O7 C39 C40 C37 178.2(4) . . . . ?
N4 C39 C40 C37 -2.9(4) . . . . ?
C37 C40 C41 C42 1.9(5) . . . . ?
C39 C40 C41 C42 -176.1(3) . . . . ?
C40 C41 C42 C35 -1.1(5) . . . . ?
C40 C41 C42 C43 177.3(3) . . . . ?
C36 C35 C42 C41 -0.7(5) . . . . ?
C34 C35 C42 C41 178.0(3) . . . . ?
C36 C35 C42 C43 -179.4(3) . . . . ?
C34 C35 C42 C43 -0.8(4) . . . . ?
C41 C42 C43 O8 3.8(6) . . . . ?
C35 C42 C43 O8 -177.5(4) . . . . ?
C41 C42 C43 N3 -175.2(4) . . . . ?
C35 C42 C43 N3 3.4(4) . . . . ?
C8 C9 C44 N4 -178.6(3) . . . . ?
C10 C9 C44 N4 -59.2(4) . . . . ?
C7 C9 C44 N4 62.5(4) . . . . ?
C54 C45 C46 C47 179.5(3) . . . . ?
O9 C45 C46 C47 -0.8(5) . . . . ?
C54 C45 C46 C51 -1.3(5) . . . . ?
O9 C45 C46 C51 178.4(3) . . . . ?
C51 C46 C47 C48 -0.1(5) . . . . ?
C45 C46 C47 C48 179.1(3) . . . . ?
C46 C47 C48 C49 0.6(6) . . . . ?
C47 C48 C49 C50 0.1(6) . . . . ?
C48 C49 C50 O10 177.8(3) . . . . ?
C48 C49 C50 C51 -1.4(5) . . . . ?
O10 C50 C51 C46 -177.4(3) . . . . ?
C49 C50 C51 C46 1.9(5) . . . . ?
O10 C50 C51 C52 1.6(5) . . . . ?
C49 C50 C51 C52 -179.0(3) . . . . ?
C47 C46 C51 C50 -1.1(5) . . . . ?
C45 C46 C51 C50 179.6(3) . . . . ?
C47 C46 C51 C52 179.8(3) . . . . ?
C45 C46 C51 C52 0.5(5) . . . . ?
C50 C51 C52 C53 -179.1(4) . . . . ?
C46 C51 C52 C53 -0.1(5) . . . . ?
C51 C52 C53 C54 0.2(6) . . . . ?
O9 C45 C54 C53 -178.2(4) . . . . ?
C46 C45 C54 C53 1.5(6) . . . . ?
C52 C53 C54 C45 -0.9(6) . . . . ?
O1 C12 N1 C21 -175.4(3) . . . . ?
C13 C12 N1 C21 4.8(4) . . . . ?
O1 C12 N1 C11 2.6(6) . . . . ?
C13 C12 N1 C11 -177.2(3) . . . . ?
O4 C21 N1 C12 174.9(3) . . . . ?
C20 C21 N1 C12 -5.3(4) . . . . ?
O4 C21 N1 C11 -3.2(5) . . . . ?
C20 C21 N1 C11 176.7(3) . . . . ?
C3 C11 N1 C12 89.8(4) . . . . ?
C3 C11 N1 C21 -92.4(4) . . . . ?
O2 C16 N2 C17 175.2(4) . . . . ?
C15 C16 N2 C17 -5.3(4) . . . . ?
O2 C16 N2 C22 -2.5(6) . . . . ?
C15 C16 N2 C22 177.1(3) . . . . ?
O3 C17 N2 C16 -175.7(4) . . . . ?
C18 C17 N2 C16 4.8(4) . . . . ?
O3 C17 N2 C22 2.0(6) . . . . ?
C18 C17 N2 C22 -177.5(3) . . . . ?
C23 C22 N2 C16 -89.3(4) . . . . ?
C23 C22 N2 C17 93.3(4) . . . . ?
O5 C34 N3 C43 -175.8(4) . . . . ?
C35 C34 N3 C43 4.5(4) . . . . ?
O5 C34 N3 C33 1.1(6) . . . . ?
C35 C34 N3 C33 -178.6(3) . . . . ?
O8 C43 N3 C34 176.0(4) . . . . ?
C42 C43 N3 C34 -4.9(4) . . . . ?
O8 C43 N3 C33 -0.9(6) . . . . ?
C42 C43 N3 C33 178.2(3) . . . . ?
C31 C33 N3 C34 91.5(4) . . . . ?
C31 C33 N3 C43 -91.9(5) . . . . ?
O6 C38 N4 C39 175.0(3) . . . . ?
C37 C38 N4 C39 -4.7(4) . . . . ?
O6 C38 N4 C44 -3.1(6) . . . . ?
C37 C38 N4 C44 177.3(3) . . . . ?
O7 C39 N4 C38 -176.3(3) . . . . ?
C40 C39 N4 C38 4.8(4) . . . . ?
O7 C39 N4 C44 1.8(6) . . . . ?
C40 C39 N4 C44 -177.2(3) . . . . ?
C9 C44 N4 C38 -90.6(4) . . . . ?
C9 C44 N4 C39 91.6(4) . . . . ?
